data_1503276
loop_
_publ_author_name
'Shi, Zugui'
'Tan, Bin'
'Leong, Wendy Wen Yi'
'Zeng, Xiaofei'
'Lu, Min'
'Zhong, Guofu'

_publ_section_title
;
 Catalytic asymmetric formal [4 + 1] annulation leading to optically
 active cis-isoxazoline N-oxides.
;
_journal_issue 23
_journal_name_full 'Organic letters'
_journal_page_first 5402
_journal_page_last 5405
_journal_paper_doi 10.1021/ol102181r
_journal_volume 12
_journal_year 2010
_chemical_absolute_configuration ad
_chemical_formula_moiety 'C16 H18 Br N O5'
_chemical_formula_sum 'C16 H18 Br N O5'
_chemical_formula_weight 384.22
_chemical_name_systematic
;

 ?

;
_space_group_IT_number 19
_symmetry_cell_setting orthorhombic
_symmetry_space_group_name_Hall 'P 2ac 2ab'
_symmetry_space_group_name_H-M 'P 21 21 21'
_atom_sites_solution_hydrogens geom
_atom_sites_solution_primary direct
_atom_sites_solution_secondary difmap
_audit_creation_method SHELXL-97
_cell_angle_alpha 90.00
_cell_angle_beta 90.00
_cell_angle_gamma 90.00
_cell_formula_units_Z 4
_cell_length_a 6.2378(2)
_cell_length_b 10.0382(3)
_cell_length_c 26.6925(10)
_cell_measurement_reflns_used 4689
_cell_measurement_temperature 173(2)
_cell_measurement_theta_max 25.03
_cell_measurement_theta_min 2.17
_cell_volume 1671.39(10)
_computing_cell_refinement 'Bruker SMART'
_computing_data_collection 'Bruker SMART'
_computing_data_reduction 'Bruker SAINT'
_computing_molecular_graphics 'Bruker SHELXTL'
_computing_publication_material 'Bruker SHELXTL'
_computing_structure_refinement 'SHELXL-97 (Sheldrick, 1997)'
_computing_structure_solution 'SHELXS-97 (Sheldrick, 1990)'
_diffrn_ambient_temperature 173(2)
_diffrn_measured_fraction_theta_full 0.991
_diffrn_measured_fraction_theta_max 0.991
_diffrn_measurement_device_type 'CCD area detector'
_diffrn_measurement_method 'phi and omega scans'
_diffrn_radiation_monochromator graphite
_diffrn_radiation_source 'fine-focus sealed tube'
_diffrn_radiation_type MoK\a
_diffrn_radiation_wavelength 0.71073
_diffrn_reflns_av_R_equivalents 0.0614
_diffrn_reflns_av_sigmaI/netI 0.0750
_diffrn_reflns_limit_h_max 4
_diffrn_reflns_limit_h_min -7
_diffrn_reflns_limit_k_max 12
_diffrn_reflns_limit_k_min -12
_diffrn_reflns_limit_l_max 34
_diffrn_reflns_limit_l_min -34
_diffrn_reflns_number 9874
_diffrn_reflns_theta_full 26.99
_diffrn_reflns_theta_max 26.99
_diffrn_reflns_theta_min 1.53
_exptl_absorpt_coefficient_mu 2.484
_exptl_absorpt_correction_T_max 0.8859
_exptl_absorpt_correction_T_min 0.5229
_exptl_absorpt_correction_type multi-scan
_exptl_absorpt_process_details sadabs
_exptl_crystal_colour colourless
_exptl_crystal_density_diffrn 1.527
_exptl_crystal_density_method 'not measured'
_exptl_crystal_description plate
_exptl_crystal_F_000 784
_exptl_crystal_size_max 0.30
_exptl_crystal_size_mid 0.20
_exptl_crystal_size_min 0.05
_refine_diff_density_max 0.808
_refine_diff_density_min -0.573
_refine_diff_density_rms 0.128
_refine_ls_abs_structure_details 'Flack H D (1983), Acta Cryst. A39, 876-881'
_refine_ls_abs_structure_Flack -0.005(11)
_refine_ls_extinction_method none
_refine_ls_goodness_of_fit_ref 0.949
_refine_ls_hydrogen_treatment constr
_refine_ls_matrix_type full
_refine_ls_number_parameters 210
_refine_ls_number_reflns 3595
_refine_ls_number_restraints 0
_refine_ls_restrained_S_all 0.949
_refine_ls_R_factor_all 0.0582
_refine_ls_R_factor_gt 0.0396
_refine_ls_shift/su_max 0.001
_refine_ls_shift/su_mean 0.000
_refine_ls_structure_factor_coef Fsqd
_refine_ls_weighting_details 'calc w=1/[\s^2^(Fo^2^)+(0.0534P)^2^+0.0000P] where P=(Fo^2^+2Fc^2^)/3'
_refine_ls_weighting_scheme calc
_refine_ls_wR_factor_gt 0.0853
_refine_ls_wR_factor_ref 0.1048
_reflns_number_gt 2667
_reflns_number_total 3595
_reflns_threshold_expression >2sigma(I)
_cod_data_source_file ol102181r_si_002.cif
_cod_data_source_block zgf42_01
_cod_depositor_comments
;
The following automatic conversions were performed:

'_symmetry_cell_setting' value 'Orthorhombic' changed to
'orthorhombic' according to
/home/saulius/struct/CIF-dictionaries/cif_core.dic dictionary named
'cif_core.dic' version 2.4.2 from 2011-04-26.

Automatic conversion script
Id: cif_fix_values 1715 2011-07-08 13:25:40Z adriana 
;
_cod_original_sg_symbol_H-M P2(1)2(1)2(1)
_cod_database_code 1503276

loop_
_symmetry_equiv_pos_as_xyz
'x, y, z'
'-x+1/2, -y, z+1/2'
'-x, y+1/2, -z+1/2'
'x+1/2, -y+1/2, -z'

loop_
_atom_site_label
_atom_site_type_symbol
_atom_site_fract_x
_atom_site_fract_y
_atom_site_fract_z
_atom_site_U_iso_or_equiv
_atom_site_adp_type
_atom_site_occupancy
_atom_site_symmetry_multiplicity
_atom_site_calc_flag
_atom_site_refinement_flags
Br1 Br 0.18131(9) 0.80250(5) 0.85095(2) 0.05309(19) Uani 1 1 d .
C1 C 0.3469(7) 0.6449(4) 0.85925(14) 0.0301(10) Uani 1 1 d .
C2 C 0.5337(7) 0.6298(4) 0.83332(15) 0.0326(10) Uani 1 1 d .
H2 H 0.5800 0.6964 0.8104 0.039 Uiso 1 1 calc R
C3 C 0.6554(7) 0.5157(4) 0.84087(14) 0.0278(9) Uani 1 1 d .
H3 H 0.7856 0.5041 0.8229 0.033 Uiso 1 1 calc R
C4 C 0.5887(6) 0.4184(4) 0.87439(12) 0.0198(8) Uani 1 1 d .
C5 C 0.3951(6) 0.4351(4) 0.89945(14) 0.0239(9) Uani 1 1 d .
H5 H 0.3456 0.3680 0.9217 0.029 Uiso 1 1 calc R
C6 C 0.2743(7) 0.5488(4) 0.89213(14) 0.0263(9) Uani 1 1 d .
H6 H 0.1428 0.5608 0.9095 0.032 Uiso 1 1 calc R
C7 C 0.7330(6) 0.3000(4) 0.88494(13) 0.0213(8) Uani 1 1 d .
H7 H 0.8799 0.3219 0.8724 0.026 Uiso 1 1 calc R
C8 C 0.7509(6) 0.2632(3) 0.93938(14) 0.0203(8) Uani 1 1 d .
C9 C 0.7693(6) 0.3522(4) 0.98300(14) 0.0229(9) Uani 1 1 d .
C10 C 0.7871(7) 0.5817(3) 1.00411(14) 0.0272(9) Uani 1 1 d .
H10A H 0.9147 0.5803 1.0262 0.033 Uiso 1 1 calc R
H10B H 0.6571 0.5706 1.0250 0.033 Uiso 1 1 calc R
C11 C 0.7769(7) 0.7101(4) 0.97499(16) 0.0352(10) Uani 1 1 d .
H11A H 0.9046 0.7180 0.9538 0.053 Uiso 1 1 calc R
H11B H 0.7713 0.7854 0.9983 0.053 Uiso 1 1 calc R
H11C H 0.6483 0.7103 0.9539 0.053 Uiso 1 1 calc R
C12 C 0.6645(6) 0.1636(3) 0.86150(13) 0.0214(8) Uani 1 1 d .
C13 C 0.4204(7) 0.1506(4) 0.85669(16) 0.0288(9) Uani 1 1 d .
H13 H 0.3419 0.1164 0.8843 0.035 Uiso 1 1 calc R
C14 C 0.7781(6) 0.1341(4) 0.81274(13) 0.0254(9) Uani 1 1 d .
H14A H 0.9344 0.1442 0.8179 0.030 Uiso 1 1 calc R
H14B H 0.7335 0.2009 0.7875 0.030 Uiso 1 1 calc R
C15 C 0.7341(7) -0.0054(4) 0.79180(15) 0.0326(10) Uani 1 1 d .
H15A H 0.7569 -0.0722 0.8185 0.039 Uiso 1 1 calc R
H15B H 0.5825 -0.0111 0.7810 0.039 Uiso 1 1 calc R
C16 C 0.8784(8) -0.0368(5) 0.74794(15) 0.0444(12) Uani 1 1 d .
H16A H 0.8569 0.0297 0.7215 0.067 Uiso 1 1 calc R
H16B H 0.8437 -0.1255 0.7349 0.067 Uiso 1 1 calc R
H16C H 1.0283 -0.0351 0.7589 0.067 Uiso 1 1 calc R
N1 N 0.7524(5) 0.1339(3) 0.94569(11) 0.0218(7) Uani 1 1 d .
O1 O 0.7299(5) 0.0652(2) 0.89875(9) 0.0269(6) Uani 1 1 d .
O2 O 0.7729(5) 0.0615(2) 0.98220(9) 0.0288(7) Uani 1 1 d .
O3 O 0.8004(5) 0.4762(2) 0.96646(9) 0.0253(6) Uani 1 1 d .
O4 O 0.7553(4) 0.3194(3) 1.02614(9) 0.0297(7) Uani 1 1 d .
O5 O 0.3253(5) 0.1814(3) 0.82000(12) 0.0442(8) Uani 1 1 d .

loop_
_atom_site_aniso_label
_atom_site_aniso_U_11
_atom_site_aniso_U_22
_atom_site_aniso_U_33
_atom_site_aniso_U_23
_atom_site_aniso_U_13
_atom_site_aniso_U_12
Br1 0.0552(3) 0.0268(2) 0.0773(4) 0.0143(2) -0.0082(3) 0.0160(2)
C1 0.037(3) 0.0189(18) 0.035(2) 0.0019(16) -0.008(2) 0.0049(17)
C2 0.041(3) 0.020(2) 0.037(2) 0.0124(17) -0.003(2) -0.003(2)
C3 0.028(2) 0.026(2) 0.029(2) 0.0020(16) 0.0039(18) -0.0041(18)
C4 0.022(2) 0.0157(19) 0.0214(18) 0.0013(14) -0.0007(15) -0.0004(16)
C5 0.030(2) 0.0176(19) 0.0242(19) 0.0039(15) -0.0027(16) -0.0016(16)
C6 0.022(2) 0.024(2) 0.033(2) -0.0018(16) -0.0037(17) 0.0051(17)
C7 0.0199(19) 0.0175(17) 0.0264(17) 0.0001(15) 0.0023(14) -0.0009(18)
C8 0.020(2) 0.0135(17) 0.0279(19) 0.0041(14) -0.0036(15) 0.0009(14)
C9 0.019(2) 0.0178(18) 0.032(2) 0.0034(15) -0.0060(16) 0.0018(15)
C10 0.030(2) 0.0184(19) 0.033(2) -0.0082(16) -0.0046(18) 0.0018(18)
C11 0.037(3) 0.0181(19) 0.050(2) -0.0023(18) 0.0014(19) 0.003(2)
C12 0.0214(19) 0.0164(18) 0.0265(19) 0.0006(13) -0.0033(17) 0.0010(15)
C13 0.023(2) 0.0232(19) 0.041(2) -0.0113(18) 0.008(2) -0.0031(17)
C14 0.020(2) 0.029(2) 0.0272(19) -0.0034(16) -0.0011(16) 0.0003(17)
C15 0.032(3) 0.032(2) 0.034(2) -0.0135(17) -0.0011(19) 0.0017(19)
C16 0.048(3) 0.052(3) 0.033(2) -0.011(2) 0.003(2) 0.014(2)
N1 0.0232(19) 0.0187(15) 0.0235(16) -0.0014(12) -0.0024(14) 0.0001(13)
O1 0.0385(18) 0.0151(13) 0.0272(13) -0.0021(10) -0.0044(12) 0.0017(12)
O2 0.0395(18) 0.0185(14) 0.0284(14) 0.0077(11) -0.0054(12) 0.0007(13)
O3 0.0327(16) 0.0126(12) 0.0304(14) -0.0006(10) -0.0046(13) -0.0007(13)
O4 0.0400(18) 0.0216(14) 0.0275(14) 0.0010(11) -0.0064(12) 0.0026(13)
O5 0.0227(16) 0.047(2) 0.0632(19) 0.0048(17) -0.0111(16) 0.0008(17)

loop_
_atom_type_symbol
_atom_type_description
_atom_type_scat_dispersion_real
_atom_type_scat_dispersion_imag
_atom_type_scat_source
C C 0.0033 0.0016 'International Tables Vol C Tables 4.2.6.8 and 6.1.1.4'
H H 0.0000 0.0000 'International Tables Vol C Tables 4.2.6.8 and 6.1.1.4'
N N 0.0061 0.0033 'International Tables Vol C Tables 4.2.6.8 and 6.1.1.4'
O O 0.0106 0.0060 'International Tables Vol C Tables 4.2.6.8 and 6.1.1.4'
Br Br -0.2901 2.4595 'International Tables Vol C Tables 4.2.6.8 and 6.1.1.4'

loop_
_geom_angle_atom_site_label_1
_geom_angle_atom_site_label_2
_geom_angle_atom_site_label_3
_geom_angle
C2 C1 C6 121.7(4)
C2 C1 Br1 119.8(3)
C6 C1 Br1 118.5(3)
C1 C2 C3 119.0(4)
C4 C3 C2 120.7(4)
C3 C4 C5 119.0(3)
C3 C4 C7 119.6(3)
C5 C4 C7 121.4(3)
C6 C5 C4 120.4(4)
C1 C6 C5 119.2(4)
C8 C7 C4 114.6(3)
C8 C7 C12 101.1(3)
C4 C7 C12 116.7(3)
N1 C8 C9 120.0(3)
N1 C8 C7 111.6(3)
C9 C8 C7 128.4(3)
O4 C9 O3 125.7(3)
O4 C9 C8 125.9(3)
O3 C9 C8 108.4(3)
O3 C10 C11 105.5(3)
O1 C12 C14 108.9(3)
O1 C12 C13 106.1(3)
C14 C12 C13 112.1(3)
O1 C12 C7 104.1(3)
C14 C12 C7 112.8(3)
C13 C12 C7 112.2(3)
O5 C13 C12 122.9(4)
C12 C14 C15 114.1(3)
C16 C15 C14 111.5(4)
O2 N1 C8 133.9(3)
O2 N1 O1 114.8(3)
C8 N1 O1 111.3(3)
N1 O1 C12 107.2(2)
C9 O3 C10 116.1(3)

loop_
_geom_bond_atom_site_label_1
_geom_bond_atom_site_label_2
_geom_bond_distance
Br1 C1 1.902(4)
C1 C2 1.364(6)
C1 C6 1.380(5)
C2 C3 1.389(6)
C3 C4 1.388(5)
C4 C5 1.391(6)
C4 C7 1.517(5)
C5 C6 1.381(5)
C7 C8 1.503(5)
C7 C12 1.565(5)
C8 N1 1.309(4)
C8 C9 1.472(5)
C9 O4 1.201(4)
C9 O3 1.335(4)
C10 O3 1.462(4)
C10 C11 1.506(5)
C12 O1 1.460(4)
C12 C14 1.511(5)
C12 C13 1.534(6)
C13 O5 1.186(5)
C14 C15 1.532(5)
C15 C16 1.510(6)
N1 O2 1.223(4)
N1 O1 1.437(4)
